data_4124677
loop_
_publ_author_name
'Ruben, H.'
'Templeton, D.H.'
'Rosenstein, R.D.'
'Olovsson, I.'

_publ_section_title
;
 Crystal structure and entropy of sodium sulfate decahydrate
;
_journal_name_full 'Journal of the American Chemical Society'
_journal_page_first 820
_journal_page_last 824
_journal_volume 83
_journal_year 1961
_chemical_formula_sum 'H20 Na2 O14 S'
_chemical_name_systematic 'Na2 (S O4) (H2 O)10'
_space_group_IT_number 14
_symmetry_space_group_name_Hall '-P 2ybc'
_symmetry_space_group_name_H-M 'P 1 21/c 1'
_cell_angle_alpha 90
_cell_angle_beta 107.75
_cell_angle_gamma 90
_cell_formula_units_Z 4
_cell_length_a 11.51
_cell_length_b 10.38
_cell_length_c 12.83
_cell_volume 1459.879
_citation_journal_id_ASTM JACSAT
_cod_data_source_file Ruben_JACSAT_1961_1464.cif
_cod_data_source_block H20Na2O14S1
_cod_original_formula_sum 'H20 Na2 O14 S1'
_cod_database_code 4124677

loop_
_symmetry_equiv_pos_as_xyz
x,y,z
-x,y+1/2,-z+1/2
-x,-y,-z
x,-y-1/2,z-1/2

loop_
_atom_site_label
_atom_site_type_symbol
_atom_site_fract_x
_atom_site_fract_y
_atom_site_fract_z
_atom_site_occupancy
_atom_site_U_iso_or_equiv
Na1 Na+1 0.2564 0.7473 0.0155 1 0.0
O3 O-2 0.358 0.336 0.227 1 0.0
O7 O-2 0.101 0.347 0.946 1 0.0
O6 O-2 0.368 0.452 0.88 1 0.0
Na2 Na+1 0.245 0.6135 0.761 1 0.0
S1 S+6 0.2495 0.3591 0.2584 1 0.0
O11 O-2 0.147 0.712 0.144 1 0.0
O8 O-2 0.394 0.347 0.58 1 0.0
O10 O-2 0.388 0.607 0.652 1 0.0
O4 O-2 0.233 0.5 0.273 1 0.0
O9 O-2 0.113 0.607 0.88 1 0.0
O5 O-2 0.124 0.455 0.639 1 0.0
O13 O-2 0.132 0.561 0.444 1 0.0
O12 O-2 0.354 0.714 0.38 1 0.0
O2 O-2 0.141 0.31 0.17 1 0.0
O1 O-2 0.26 0.298 0.361 1 0.0
O14 O-2 0.38 0.557 0.083 1 0.0
